data_7062426
loop_
_publ_author_name
'Ma, Chixiao'
'Zhang, Junyong'
'Xu, Hao'
'Zeng, Xianghua'
'Gong, Chunhua'
'Xie, Jingli'

_publ_section_title
;
 Two novel metal--organic frameworks constructed by pyridinyl-derived and
 carboxylate mixed ligands for photocatalytic dye degradation
;
_journal_issue 24
_journal_name_full 'New Journal of Chemistry'
_journal_page_first 11408
_journal_page_last 11413
_journal_paper_doi 10.1039/D2NJ05751D
_journal_volume 47
_journal_year 2023
_chemical_formula_moiety 'C30 H24 N2 O'
_chemical_formula_sum 'C30 H24 N2 O'
_chemical_formula_weight 428.51
_space_group_crystal_system monoclinic
_space_group_IT_number 14
_space_group_name_Hall '-P 2ybc'
_space_group_name_H-M_alt 'P 1 21/c 1'
_atom_sites_solution_hydrogens geom
_atom_sites_solution_primary iterative
_audit_creation_date 2022-06-01
_audit_creation_method
;
Olex2 1.2-alpha
(compiled 2018.07.26 svn.r3523 for OlexSys, GUI svn.r5532)
;
_audit_update_record
;
2023-02-27 deposited with the CCDC.	2023-04-05 downloaded from the CCDC.
;
_cell_angle_alpha 90
_cell_angle_beta 101.023(4)
_cell_angle_gamma 90
_cell_formula_units_Z 4
_cell_length_a 10.3942(4)
_cell_length_b 8.7315(4)
_cell_length_c 24.6346(10)
_cell_measurement_reflns_used 2067
_cell_measurement_temperature 296
_cell_measurement_theta_max 71.9520
_cell_measurement_theta_min 3.6400
_cell_volume 2194.51(16)
_computing_cell_refinement 'CrysAlisPro 1.171.39.46 (Rigaku OD, 2018)'
_computing_data_collection 'CrysAlisPro 1.171.39.46 (Rigaku OD, 2018)'
_computing_data_reduction 'CrysAlisPro 1.171.39.46 (Rigaku OD, 2018)'
_computing_molecular_graphics 'Olex2 (Dolomanov et al., 2009)'
_computing_publication_material 'Olex2 (Dolomanov et al., 2009)'
_computing_structure_refinement 'ShelXL (Sheldrick, 2015)'
_computing_structure_solution 'olex2.solve (Bourhis et al., 2015)'
_diffrn_ambient_temperature 296
_diffrn_detector 'CCD plate'
_diffrn_detector_area_resol_mean 16.0802
_diffrn_detector_type Eos
_diffrn_measured_fraction_theta_full 0.997
_diffrn_measured_fraction_theta_max 0.977
_diffrn_measurement_details
;
List of Runs (angles in degrees, time in seconds):

  # Type    Start    End  Width  t~exp~   \w     \q     \k     \f   Frames
#--------------------------------------------------------------------------
  1  \w     47.00  76.00   1.00   19.50    --   36.83 -99.00  30.00   29
  2  \w     42.00  69.00   1.00   19.50    --   36.83  77.00 150.00   27
  3  \w    -35.00  66.00   1.00   19.50    --   36.83 -19.00  60.00  101
  4  \w     57.00 106.00   1.00   19.50    --   36.83 178.00  60.00   49
  5  \w      3.00  43.00   1.00   19.50    --   36.83 -99.00  30.00   40
  6  \w     -4.00  26.00   1.00   19.50    --   36.83 -57.00  30.00   30
  7  \w     25.00  61.00   1.00   19.50    --   36.83  38.00-120.00   36
  8  \w     76.00 105.00   1.00   19.50    --   36.83 178.00-150.00   29
  9  \w     50.00  76.00   1.00   52.50    --  108.00 -95.00-180.00   26
 10  \w     88.00 161.00   1.00   52.50    --  108.00  30.00-180.00   73
 11  \w     64.00 109.00   1.00   52.50    --  108.00 -95.00 120.00   45
 12  \w     99.00 175.00   1.00   52.50    --  108.00  45.00  90.00   76
 13  \w     89.00 127.00   1.00   52.50    --  108.00 -30.00   0.00   38
 14  \w     38.00 129.00   1.00   52.50    --  108.00 -30.00 -90.00   91
 15  \w     42.00  68.00   1.00   52.50    --  108.00 -30.00   0.00   26
 16  \w     59.00 120.00   1.00   52.50    --  108.00 -61.00  30.00   61
;
_diffrn_measurement_device 'four-circle diffractometer'
_diffrn_measurement_device_type 'Xcalibur, Eos, Gemini'
_diffrn_measurement_method '\w scans'
_diffrn_orient_matrix_type 'CrysAlisPro convention (1999,Acta A55,543-557)'
_diffrn_orient_matrix_UB_11 -0.1027298000
_diffrn_orient_matrix_UB_12 -0.1141096000
_diffrn_orient_matrix_UB_13 -0.0298190000
_diffrn_orient_matrix_UB_21 -0.0730082000
_diffrn_orient_matrix_UB_22 0.0077476000
_diffrn_orient_matrix_UB_23 0.0488002000
_diffrn_orient_matrix_UB_31 -0.0830415000
_diffrn_orient_matrix_UB_32 0.1343684000
_diffrn_orient_matrix_UB_33 -0.0281283000
_diffrn_radiation_monochromator graphite
_diffrn_radiation_probe x-ray
_diffrn_radiation_type CuK\a
_diffrn_radiation_wavelength 1.54184
_diffrn_reflns_av_R_equivalents 0.0276
_diffrn_reflns_av_unetI/netI 0.0372
_diffrn_reflns_Laue_measured_fraction_full 0.997
_diffrn_reflns_Laue_measured_fraction_max 0.977
_diffrn_reflns_limit_h_max 12
_diffrn_reflns_limit_h_min -12
_diffrn_reflns_limit_k_max 10
_diffrn_reflns_limit_k_min -9
_diffrn_reflns_limit_l_max 27
_diffrn_reflns_limit_l_min -30
_diffrn_reflns_number 7733
_diffrn_reflns_point_group_measured_fraction_full 0.997
_diffrn_reflns_point_group_measured_fraction_max 0.977
_diffrn_reflns_theta_full 67.684
_diffrn_reflns_theta_max 72.260
_diffrn_reflns_theta_min 3.656
_diffrn_source 'fine-focus sealed X-ray tube'
_diffrn_source_type 'Enhance (Cu) X-ray Source'
_exptl_absorpt_coefficient_mu 0.613
_exptl_absorpt_correction_T_max 1.00000
_exptl_absorpt_correction_T_min 0.88395
_exptl_absorpt_correction_type multi-scan
_exptl_absorpt_process_details
;
CrysAlisPro 1.171.39.46 (Rigaku Oxford Diffraction, 2018)
Empirical absorption correction using spherical harmonics,
 implemented in SCALE3 ABSPACK scaling algorithm.
;
_exptl_crystal_colour yellow
_exptl_crystal_colour_primary yellow
_exptl_crystal_density_diffrn 1.297
_exptl_crystal_description block
_exptl_crystal_F_000 904
_exptl_crystal_size_max 0.14
_exptl_crystal_size_mid 0.13
_exptl_crystal_size_min 0.12
_refine_diff_density_max 0.140
_refine_diff_density_min -0.193
_refine_diff_density_rms 0.040
_refine_ls_extinction_method none
_refine_ls_goodness_of_fit_ref 1.021
_refine_ls_hydrogen_treatment constr
_refine_ls_matrix_type full
_refine_ls_number_parameters 298
_refine_ls_number_reflns 4239
_refine_ls_number_restraints 0
_refine_ls_restrained_S_all 1.021
_refine_ls_R_factor_all 0.0742
_refine_ls_R_factor_gt 0.0467
_refine_ls_shift/su_max 0.000
_refine_ls_shift/su_mean 0.000
_refine_ls_structure_factor_coef Fsqd
_refine_ls_weighting_details 'w=1/[\s^2^(Fo^2^)+(0.0609P)^2^+0.0570P] where P=(Fo^2^+2Fc^2^)/3'
_refine_ls_weighting_scheme calc
_refine_ls_wR_factor_gt 0.1141
_refine_ls_wR_factor_ref 0.1296
_reflns_Friedel_coverage 0.000
_reflns_number_gt 2857
_reflns_number_total 4239
_reflns_threshold_expression 'I > 2\s(I)'
_cod_data_source_file d2nj05751d2.cif
_cod_data_source_block L
_cod_depositor_comments 'Adding full bibliography for 7062426--7062428.cif.'
_cod_database_code 7062426
_shelx_shelxl_version_number 2014/7
_shelx_space_group_comment
;
The symmetry employed for this shelxl refinement is uniquely defined
by the following loop, which should always be used as a source of
symmetry information in preference to the above space-group names.
They are only intended as comments.
;
_shelx_estimated_absorpt_t_max 0.930
_shelx_estimated_absorpt_t_min 0.919
_reflns_odcompleteness_completeness 99.67
_reflns_odcompleteness_iscentric 1
_reflns_odcompleteness_theta 66.97
_olex2_refinement_description
;
1. Fixed Uiso
 At 1.2 times of:
  All C(H) groups, All C(H,H) groups
2.a Secondary CH2 refined with riding coordinates:
 C14(H14a,H14b), C15(H15a,H15b), C16(H16a,H16b)
2.b Aromatic/amide H refined with riding coordinates:
 C1(H1), C2(H2), C3(H3), C5(H5), C7(H7), C8(H8), C10(H10), C11(H11), C12(H12),
 C19(H19), C21(H21), C22(H22), C24(H24), C25(H25), C26(H26), C28(H28), C29(H29),
  C30(H30)
;
_olex2_submission_special_instructions 'No special instructions were received'
_oxdiff_exptl_absorpt_empirical_details
;
Empirical correction (ABSPACK) includes:
- Absorption correction using spherical harmonics
- Frame scaling
;
_oxdiff_exptl_absorpt_empirical_full_max 1.137
_oxdiff_exptl_absorpt_empirical_full_min 0.905

loop_
_space_group_symop_operation_xyz
'x, y, z'
'-x, y+1/2, -z+1/2'
'-x, -y, -z'
'x, -y-1/2, z-1/2'

loop_
_atom_site_label
_atom_site_type_symbol
_atom_site_fract_x
_atom_site_fract_y
_atom_site_fract_z
_atom_site_U_iso_or_equiv
_atom_site_adp_type
_atom_site_occupancy
_atom_site_site_symmetry_order
_atom_site_calc_flag
_atom_site_refinement_flags_posn
_atom_site_refinement_flags_adp
_atom_site_refinement_flags_occupancy
_atom_site_disorder_assembly
_atom_site_disorder_group
O1 O 0.33446(15) 0.94120(17) 0.33647(6) 0.0693(4) Uani 1 1 d . . . . .
N1 N -0.0752(2) 0.7115(3) -0.07895(8) 0.0849(6) Uani 1 1 d . . . . .
N2 N 0.8826(2) 0.6367(2) 0.72663(8) 0.0757(6) Uani 1 1 d . . . . .
C1 C -0.0140(2) 0.6146(3) -0.10670(10) 0.0751(7) Uani 1 1 d . . . . .
H1 H -0.0516 0.5926 -0.1432 0.090 Uiso 1 1 calc R . . . .
C2 C 0.1016(2) 0.5456(3) -0.08425(9) 0.0721(6) Uani 1 1 d . . . . .
H2 H 0.1413 0.4775 -0.1050 0.086 Uiso 1 1 calc R . . . .
C3 C 0.1588(2) 0.5783(3) -0.03031(9) 0.0638(5) Uani 1 1 d . . . . .
H3 H 0.2376 0.5319 -0.0145 0.077 Uiso 1 1 calc R . . . .
C4 C 0.09954(17) 0.6798(2) 0.00038(8) 0.0505(4) Uani 1 1 d . . . . .
C5 C -0.0183(2) 0.7407(3) -0.02689(9) 0.0708(6) Uani 1 1 d . . . . .
H5 H -0.0613 0.8079 -0.0071 0.085 Uiso 1 1 calc R . . . .
C6 C 0.15414(17) 0.7190(2) 0.05893(7) 0.0483(4) Uani 1 1 d . . . . .
C7 C 0.1068(2) 0.8419(3) 0.08509(9) 0.0638(5) Uani 1 1 d . . . . .
H7 H 0.0424 0.9044 0.0649 0.077 Uiso 1 1 calc R . . . .
C8 C 0.1527(2) 0.8734(3) 0.14016(9) 0.0646(6) Uani 1 1 d . . . . .
H8 H 0.1166 0.9548 0.1565 0.078 Uiso 1 1 calc R . . . .
C9 C 0.25179(17) 0.7865(2) 0.17207(8) 0.0499(4) Uani 1 1 d . . . . .
C10 C 0.3008(2) 0.6656(2) 0.14536(9) 0.0626(5) Uani 1 1 d . . . . .
H10 H 0.3679 0.6058 0.1650 0.075 Uiso 1 1 calc R . . . .
C11 C 0.2526(2) 0.6321(2) 0.09061(9) 0.0616(5) Uani 1 1 d . . . . .
H11 H 0.2869 0.5491 0.0745 0.074 Uiso 1 1 calc R . . . .
C12 C 0.29333(18) 0.8258(2) 0.23055(8) 0.0513(4) Uani 1 1 d . . . . .
H12 H 0.2336 0.8852 0.2450 0.062 Uiso 1 1 calc R . . . .
C13 C 0.40257(18) 0.7909(2) 0.26680(8) 0.0490(4) Uani 1 1 d . . . . .
C14 C 0.5174(2) 0.7035(3) 0.25312(8) 0.0613(5) Uani 1 1 d . . . . .
H14A H 0.5343 0.7382 0.2177 0.074 Uiso 1 1 calc R . . . .
H14B H 0.4958 0.5954 0.2499 0.074 Uiso 1 1 calc R . . . .
C15 C 0.63960(19) 0.7252(3) 0.29691(8) 0.0629(5) Uani 1 1 d . . . . .
H15A H 0.7109 0.6659 0.2873 0.075 Uiso 1 1 calc R . . . .
H15B H 0.6649 0.8323 0.2986 0.075 Uiso 1 1 calc R . . . .
C16 C 0.61479(18) 0.6743(3) 0.35262(8) 0.0594(5) Uani 1 1 d . . . . .
H16A H 0.6945 0.6866 0.3801 0.071 Uiso 1 1 calc R . . . .
H16B H 0.5918 0.5665 0.3509 0.071 Uiso 1 1 calc R . . . .
C17 C 0.50575(17) 0.7652(2) 0.37007(8) 0.0487(4) Uani 1 1 d . . . . .
C18 C 0.40901(18) 0.8426(2) 0.32542(8) 0.0505(4) Uani 1 1 d . . . . .
C19 C 0.48768(18) 0.7831(2) 0.42201(8) 0.0513(4) Uani 1 1 d . . . . .
H19 H 0.4172 0.8454 0.4256 0.062 Uiso 1 1 calc R . . . .
C20 C 0.56056(17) 0.7209(2) 0.47419(7) 0.0484(4) Uani 1 1 d . . . . .
C21 C 0.5443(2) 0.7901(2) 0.52350(8) 0.0605(5) Uani 1 1 d . . . . .
H21 H 0.4854 0.8710 0.5218 0.073 Uiso 1 1 calc R . . . .
C22 C 0.6115(2) 0.7438(2) 0.57458(8) 0.0601(5) Uani 1 1 d . . . . .
H22 H 0.5985 0.7950 0.6062 0.072 Uiso 1 1 calc R . . . .
C23 C 0.69846(17) 0.6214(2) 0.57944(7) 0.0488(4) Uani 1 1 d . . . . .
C24 C 0.71091(19) 0.5470(2) 0.53047(8) 0.0548(5) Uani 1 1 d . . . . .
H24 H 0.7661 0.4625 0.5324 0.066 Uiso 1 1 calc R . . . .
C25 C 0.64409(19) 0.5945(2) 0.47950(8) 0.0560(5) Uani 1 1 d . . . . .
H25 H 0.6549 0.5413 0.4480 0.067 Uiso 1 1 calc R . . . .
C26 C 0.8098(2) 0.6743(3) 0.67752(8) 0.0640(5) Uani 1 1 d . . . . .
H26 H 0.7804 0.7748 0.6723 0.077 Uiso 1 1 calc R . . . .
C27 C 0.77534(17) 0.5713(2) 0.63371(7) 0.0487(4) Uani 1 1 d . . . . .
C28 C 0.82018(19) 0.4227(2) 0.64290(8) 0.0581(5) Uani 1 1 d . . . . .
H28 H 0.7993 0.3495 0.6152 0.070 Uiso 1 1 calc R . . . .
C29 C 0.8957(2) 0.3832(3) 0.69304(9) 0.0654(6) Uani 1 1 d . . . . .
H29 H 0.9269 0.2837 0.6994 0.078 Uiso 1 1 calc R . . . .
C30 C 0.9241(2) 0.4921(3) 0.73330(9) 0.0706(6) Uani 1 1 d . . . . .
H30 H 0.9749 0.4641 0.7671 0.085 Uiso 1 1 calc R . . . .

loop_
_atom_site_aniso_label
_atom_site_aniso_U_11
_atom_site_aniso_U_22
_atom_site_aniso_U_33
_atom_site_aniso_U_23
_atom_site_aniso_U_13
_atom_site_aniso_U_12
O1 0.0813(10) 0.0684(9) 0.0566(8) -0.0075(7) 0.0095(7) 0.0270(8)
N1 0.0800(13) 0.1051(17) 0.0604(12) -0.0056(11) -0.0093(10) 0.0120(12)
N2 0.0838(13) 0.0867(15) 0.0519(11) -0.0116(10) 0.0011(9) 0.0021(11)
C1 0.0756(15) 0.0962(18) 0.0512(12) -0.0052(12) 0.0062(11) -0.0185(14)
C2 0.0697(14) 0.0892(17) 0.0603(13) -0.0141(12) 0.0200(11) -0.0106(12)
C3 0.0550(11) 0.0785(15) 0.0580(12) -0.0047(11) 0.0112(9) 0.0001(10)
C4 0.0485(9) 0.0531(11) 0.0500(10) 0.0044(8) 0.0096(8) -0.0078(8)
C5 0.0679(13) 0.0798(16) 0.0596(13) -0.0072(11) -0.0004(11) 0.0118(12)
C6 0.0470(9) 0.0498(10) 0.0486(10) 0.0043(8) 0.0105(8) -0.0035(8)
C7 0.0589(11) 0.0707(14) 0.0572(12) -0.0013(10) -0.0003(9) 0.0165(10)
C8 0.0587(11) 0.0744(14) 0.0588(12) -0.0111(11) 0.0064(9) 0.0177(10)
C9 0.0494(9) 0.0529(11) 0.0473(10) 0.0034(8) 0.0091(8) -0.0021(8)
C10 0.0697(13) 0.0569(12) 0.0556(12) 0.0002(9) -0.0019(10) 0.0136(10)
C11 0.0665(12) 0.0560(12) 0.0596(12) -0.0048(10) 0.0055(10) 0.0123(10)
C12 0.0577(10) 0.0494(10) 0.0486(10) -0.0003(8) 0.0147(8) 0.0017(9)
C13 0.0539(10) 0.0467(10) 0.0469(10) 0.0007(8) 0.0113(8) -0.0009(8)
C14 0.0650(12) 0.0708(13) 0.0482(11) -0.0046(9) 0.0110(9) 0.0115(11)
C15 0.0515(11) 0.0781(14) 0.0611(12) -0.0049(11) 0.0161(9) 0.0054(10)
C16 0.0490(10) 0.0759(14) 0.0514(11) -0.0060(10) 0.0050(8) 0.0090(10)
C17 0.0466(9) 0.0503(10) 0.0479(10) -0.0068(8) 0.0062(8) -0.0020(8)
C18 0.0539(10) 0.0474(10) 0.0511(10) -0.0035(8) 0.0124(8) -0.0002(8)
C19 0.0493(9) 0.0515(11) 0.0520(10) -0.0074(8) 0.0067(8) 0.0038(8)
C20 0.0460(9) 0.0510(10) 0.0476(10) -0.0066(8) 0.0078(8) -0.0021(8)
C21 0.0642(12) 0.0631(12) 0.0533(11) -0.0062(9) 0.0092(9) 0.0175(10)
C22 0.0700(12) 0.0628(13) 0.0477(11) -0.0106(9) 0.0116(9) 0.0122(10)
C23 0.0488(9) 0.0487(10) 0.0485(10) -0.0037(8) 0.0085(8) -0.0053(8)
C24 0.0575(10) 0.0542(11) 0.0520(10) -0.0058(9) 0.0089(8) 0.0105(9)
C25 0.0622(11) 0.0582(12) 0.0471(10) -0.0104(9) 0.0088(9) 0.0049(9)
C26 0.0732(13) 0.0654(13) 0.0508(11) -0.0068(10) 0.0054(10) 0.0009(11)
C27 0.0475(9) 0.0542(11) 0.0452(10) -0.0025(8) 0.0105(8) -0.0058(8)
C28 0.0635(12) 0.0555(12) 0.0528(11) -0.0029(9) 0.0048(9) -0.0038(9)
C29 0.0712(13) 0.0669(13) 0.0576(12) 0.0092(10) 0.0111(10) 0.0020(11)
C30 0.0734(14) 0.0908(18) 0.0455(11) 0.0062(11) 0.0057(10) 0.0060(13)

loop_
_atom_type_symbol
_atom_type_description
_atom_type_scat_dispersion_real
_atom_type_scat_dispersion_imag
_atom_type_scat_source
C C 0.0181 0.0091 'International Tables Vol C Tables 4.2.6.8 and 6.1.1.4'
H H 0.0000 0.0000 'International Tables Vol C Tables 4.2.6.8 and 6.1.1.4'
N N 0.0311 0.0180 'International Tables Vol C Tables 4.2.6.8 and 6.1.1.4'
O O 0.0492 0.0322 'International Tables Vol C Tables 4.2.6.8 and 6.1.1.4'

loop_
_geom_angle_atom_site_label_1
_geom_angle_atom_site_label_2
_geom_angle_atom_site_label_3
_geom_angle
_geom_angle_site_symmetry_1
_geom_angle_site_symmetry_3
_geom_angle_publ_flag
C1 N1 C5 116.8(2) . . ?
C30 N2 C26 117.2(2) . . ?
N1 C1 H1 118.4 . . ?
N1 C1 C2 123.1(2) . . ?
C2 C1 H1 118.4 . . ?
C1 C2 H2 120.5 . . ?
C1 C2 C3 118.9(2) . . ?
C3 C2 H2 120.5 . . ?
C2 C3 H3 119.8 . . ?
C2 C3 C4 120.3(2) . . ?
C4 C3 H3 119.8 . . ?
C3 C4 C5 115.17(19) . . ?
C3 C4 C6 123.42(18) . . ?
C5 C4 C6 121.38(19) . . ?
N1 C5 C4 125.6(2) . . ?
N1 C5 H5 117.2 . . ?
C4 C5 H5 117.2 . . ?
C7 C6 C4 121.66(17) . . ?
C11 C6 C4 121.57(18) . . ?
C11 C6 C7 116.75(18) . . ?
C6 C7 H7 119.2 . . ?
C8 C7 C6 121.64(19) . . ?
C8 C7 H7 119.2 . . ?
C7 C8 H8 119.1 . . ?
C7 C8 C9 121.7(2) . . ?
C9 C8 H8 119.1 . . ?
C8 C9 C12 118.29(18) . . ?
C10 C9 C8 116.35(18) . . ?
C10 C9 C12 125.33(18) . . ?
C9 C10 H10 119.1 . . ?
C11 C10 C9 121.84(19) . . ?
C11 C10 H10 119.1 . . ?
C6 C11 H11 119.2 . . ?
C10 C11 C6 121.66(19) . . ?
C10 C11 H11 119.2 . . ?
C9 C12 H12 114.5 . . ?
C13 C12 C9 131.00(18) . . ?
C13 C12 H12 114.5 . . ?
C12 C13 C14 124.95(18) . . ?
C12 C13 C18 116.68(17) . . ?
C18 C13 C14 118.37(16) . . ?
C13 C14 H14A 109.3 . . ?
C13 C14 H14B 109.3 . . ?
C13 C14 C15 111.70(17) . . ?
H14A C14 H14B 107.9 . . ?
C15 C14 H14A 109.3 . . ?
C15 C14 H14B 109.3 . . ?
C14 C15 H15A 109.6 . . ?
C14 C15 H15B 109.6 . . ?
H15A C15 H15B 108.1 . . ?
C16 C15 C14 110.18(17) . . ?
C16 C15 H15A 109.6 . . ?
C16 C15 H15B 109.6 . . ?
C15 C16 H16A 109.3 . . ?
C15 C16 H16B 109.3 . . ?
C15 C16 C17 111.78(17) . . ?
H16A C16 H16B 107.9 . . ?
C17 C16 H16A 109.3 . . ?
C17 C16 H16B 109.3 . . ?
C18 C17 C16 117.49(16) . . ?
C19 C17 C16 125.69(17) . . ?
C19 C17 C18 116.83(17) . . ?
O1 C18 C13 120.79(17) . . ?
O1 C18 C17 121.17(17) . . ?
C17 C18 C13 118.00(16) . . ?
C17 C19 H19 114.7 . . ?
C17 C19 C20 130.69(18) . . ?
C20 C19 H19 114.7 . . ?
C21 C20 C19 118.33(17) . . ?
C25 C20 C19 125.70(17) . . ?
C25 C20 C21 115.95(17) . . ?
C20 C21 H21 118.5 . . ?
C22 C21 C20 122.91(19) . . ?
C22 C21 H21 118.5 . . ?
C21 C22 H22 119.6 . . ?
C21 C22 C23 120.80(18) . . ?
C23 C22 H22 119.6 . . ?
C22 C23 C24 116.69(17) . . ?
C22 C23 C27 122.20(17) . . ?
C24 C23 C27 121.12(17) . . ?
C23 C24 H24 118.9 . . ?
C25 C24 C23 122.17(18) . . ?
C25 C24 H24 118.9 . . ?
C20 C25 H25 119.3 . . ?
C24 C25 C20 121.36(18) . . ?
C24 C25 H25 119.3 . . ?
N2 C26 H26 118.1 . . ?
N2 C26 C27 123.8(2) . . ?
C27 C26 H26 118.1 . . ?
C26 C27 C23 121.29(18) . . ?
C28 C27 C23 122.01(17) . . ?
C28 C27 C26 116.66(18) . . ?
C27 C28 H28 120.0 . . ?
C29 C28 C27 120.0(2) . . ?
C29 C28 H28 120.0 . . ?
C28 C29 H29 120.5 . . ?
C30 C29 C28 119.0(2) . . ?
C30 C29 H29 120.5 . . ?
N2 C30 C29 123.4(2) . . ?
N2 C30 H30 118.3 . . ?
C29 C30 H30 118.3 . . ?

loop_
_geom_bond_atom_site_label_1
_geom_bond_atom_site_label_2
_geom_bond_distance
_geom_bond_site_symmetry_2
_geom_bond_publ_flag
O1 C18 1.223(2) . ?
N1 C1 1.325(3) . ?
N1 C5 1.330(3) . ?
N2 C26 1.339(3) . ?
N2 C30 1.334(3) . ?
C1 H1 0.9300 . ?
C1 C2 1.363(3) . ?
C2 H2 0.9300 . ?
C2 C3 1.378(3) . ?
C3 H3 0.9300 . ?
C3 C4 1.384(3) . ?
C4 C5 1.385(3) . ?
C4 C6 1.485(3) . ?
C5 H5 0.9300 . ?
C6 C7 1.389(3) . ?
C6 C11 1.389(3) . ?
C7 H7 0.9300 . ?
C7 C8 1.377(3) . ?
C8 H8 0.9300 . ?
C8 C9 1.395(3) . ?
C9 C10 1.390(3) . ?
C9 C12 1.464(3) . ?
C10 H10 0.9300 . ?
C10 C11 1.377(3) . ?
C11 H11 0.9300 . ?
C12 H12 0.9300 . ?
C12 C13 1.339(3) . ?
C13 C14 1.508(3) . ?
C13 C18 1.502(3) . ?
C14 H14A 0.9700 . ?
C14 H14B 0.9700 . ?
C14 C15 1.513(3) . ?
C15 H15A 0.9700 . ?
C15 H15B 0.9700 . ?
C15 C16 1.511(3) . ?
C16 H16A 0.9700 . ?
C16 H16B 0.9700 . ?
C16 C17 1.512(3) . ?
C17 C18 1.502(3) . ?
C17 C19 1.338(3) . ?
C19 H19 0.9300 . ?
C19 C20 1.466(3) . ?
C20 C21 1.396(3) . ?
C20 C25 1.395(3) . ?
C21 H21 0.9300 . ?
C21 C22 1.378(3) . ?
C22 H22 0.9300 . ?
C22 C23 1.390(3) . ?
C23 C24 1.398(3) . ?
C23 C27 1.486(3) . ?
C24 H24 0.9300 . ?
C24 C25 1.378(3) . ?
C25 H25 0.9300 . ?
C26 H26 0.9300 . ?
C26 C27 1.398(3) . ?
C27 C28 1.383(3) . ?
C28 H28 0.9300 . ?
C28 C29 1.375(3) . ?
C29 H29 0.9300 . ?
C29 C30 1.365(3) . ?
C30 H30 0.9300 . ?

loop_
_geom_torsion_atom_site_label_1
_geom_torsion_atom_site_label_2
_geom_torsion_atom_site_label_3
_geom_torsion_atom_site_label_4
_geom_torsion
_geom_torsion_site_symmetry_1
_geom_torsion_site_symmetry_2
_geom_torsion_site_symmetry_3
_geom_torsion_site_symmetry_4
_geom_torsion_publ_flag
N1 C1 C2 C3 -0.5(4) . . . . ?
N2 C26 C27 C23 -177.6(2) . . . . ?
N2 C26 C27 C28 0.2(3) . . . . ?
C1 N1 C5 C4 0.7(4) . . . . ?
C1 C2 C3 C4 -0.1(3) . . . . ?
C2 C3 C4 C5 0.9(3) . . . . ?
C2 C3 C4 C6 179.1(2) . . . . ?
C3 C4 C5 N1 -1.2(4) . . . . ?
C3 C4 C6 C7 167.4(2) . . . . ?
C3 C4 C6 C11 -14.4(3) . . . . ?
C4 C6 C7 C8 176.6(2) . . . . ?
C4 C6 C11 C10 -178.11(19) . . . . ?
C5 N1 C1 C2 0.3(4) . . . . ?
C5 C4 C6 C7 -14.5(3) . . . . ?
C5 C4 C6 C11 163.7(2) . . . . ?
C6 C4 C5 N1 -179.4(2) . . . . ?
C6 C7 C8 C9 1.9(4) . . . . ?
C7 C6 C11 C10 0.2(3) . . . . ?
C7 C8 C9 C10 -0.5(3) . . . . ?
C7 C8 C9 C12 -178.9(2) . . . . ?
C8 C9 C10 C11 -1.0(3) . . . . ?
C8 C9 C12 C13 -161.4(2) . . . . ?
C9 C10 C11 C6 1.2(4) . . . . ?
C9 C12 C13 C14 3.5(3) . . . . ?
C9 C12 C13 C18 -176.06(19) . . . . ?
C10 C9 C12 C13 20.4(3) . . . . ?
C11 C6 C7 C8 -1.7(3) . . . . ?
C12 C9 C10 C11 177.2(2) . . . . ?
C12 C13 C14 C15 162.11(19) . . . . ?
C12 C13 C18 O1 -17.0(3) . . . . ?
C12 C13 C18 C17 160.60(17) . . . . ?
C13 C14 C15 C16 58.0(2) . . . . ?
C14 C13 C18 O1 163.49(19) . . . . ?
C14 C13 C18 C17 -18.9(3) . . . . ?
C14 C15 C16 C17 -60.3(2) . . . . ?
C15 C16 C17 C18 22.3(2) . . . . ?
C15 C16 C17 C19 -157.7(2) . . . . ?
C16 C17 C18 O1 -165.59(19) . . . . ?
C16 C17 C18 C13 16.9(2) . . . . ?
C16 C17 C19 C20 -1.9(3) . . . . ?
C17 C19 C20 C21 162.5(2) . . . . ?
C17 C19 C20 C25 -19.1(3) . . . . ?
C18 C13 C14 C15 -18.4(3) . . . . ?
C18 C17 C19 C20 178.17(18) . . . . ?
C19 C17 C18 O1 14.4(3) . . . . ?
C19 C17 C18 C13 -163.20(17) . . . . ?
C19 C20 C21 C22 -177.7(2) . . . . ?
C19 C20 C25 C24 178.39(19) . . . . ?
C20 C21 C22 C23 -1.3(3) . . . . ?
C21 C20 C25 C24 -3.1(3) . . . . ?
C21 C22 C23 C24 -1.6(3) . . . . ?
C21 C22 C23 C27 178.2(2) . . . . ?
C22 C23 C24 C25 2.1(3) . . . . ?
C22 C23 C27 C26 -28.0(3) . . . . ?
C22 C23 C27 C28 154.3(2) . . . . ?
C23 C24 C25 C20 0.4(3) . . . . ?
C23 C27 C28 C29 177.23(18) . . . . ?
C24 C23 C27 C26 151.8(2) . . . . ?
C24 C23 C27 C28 -25.9(3) . . . . ?
C25 C20 C21 C22 3.7(3) . . . . ?
C26 N2 C30 C29 -0.2(4) . . . . ?
C26 C27 C28 C29 -0.6(3) . . . . ?
C27 C23 C24 C25 -177.75(18) . . . . ?
C27 C28 C29 C30 0.6(3) . . . . ?
C28 C29 C30 N2 -0.2(4) . . . . ?
C30 N2 C26 C27 0.2(4) . . . . ?
